data_2023452
loop_
_publ_author_name
'Ummer, Muhammed Rafi'
'NizamMohideen, M.'
'Noorulla, Mohammed Nazrudeen'
'Moolan Khaja, Abubacker Sidhik'

_publ_section_title
;
 Synthesis, crystal structure, and <i>in silico</i> mol-ecular docking
 studies of 4-hy-droxy-3,5-di-meth-oxy-benzaldehyde
 (6-chloro-pyridazin-3-yl)hydrazone monohydrate.
;
_journal_coeditor_code YZ2065
_journal_issue 'Pt 4'
_journal_name_full 'Acta crystallographica. Section E, Crystallographic communications'
_journal_page_first 336
_journal_page_last 340
_journal_paper_doi 10.1107/S205698902500252X
_journal_volume 81
_journal_year 2025
_chemical_formula_iupac 'C13 H13 Cl N4 O3, H2 O'
_chemical_formula_moiety 'C13 H13 Cl N4 O3, H2 O'
_chemical_formula_sum 'C13 H15 Cl N4 O4'
_chemical_formula_weight 326.74
_chemical_name_common
;
4-{[2-(6-Chloropyridazin-3-yl)hydrazin-1-ylidene]methyl}-2,6-dimethoxyphenol
monohydrate
;
_chemical_name_systematic
;
4-Hydroxy-3,5-dimethoxybenzaldehyde (6-chloropyridazin-3-yl)hydrazone
monohydrate
;
_space_group_crystal_system monoclinic
_space_group_IT_number 15
_space_group_name_Hall '-C 2yc'
_space_group_name_H-M_alt 'C 1 2/c 1'
_atom_sites_solution_hydrogens mixed
_atom_sites_solution_primary dual
_audit_creation_method SHELXL-2019/3
_cell_angle_alpha 90
_cell_angle_beta 127.495(2)
_cell_angle_gamma 90
_cell_formula_units_Z 8
_cell_length_a 32.1977(19)
_cell_length_b 4.6431(3)
_cell_length_c 26.400(2)
_cell_measurement_reflns_used 9970
_cell_measurement_temperature 298(2)
_cell_measurement_theta_max 28.22
_cell_measurement_theta_min 2.53
_cell_volume 3131.4(4)
_computing_cell_refinement
;
APEX3/SAINT (Bruker, 2016)
;
_computing_data_collection
;
APEX3 (Bruker, 2016)
;
_computing_data_reduction
;
SAINT/XPREP (Bruker, 2016)
;
_computing_molecular_graphics
;
ORTEP-3 for Windows (Farrugia, 2012), PLATON (Spek, 2009)
;
_computing_publication_material
;
WinGX (Farrugia, 2012), publCIF (Westrip, 2010) and PLATON
(Spek, 2009)
;
_computing_structure_refinement
;
<i>SHELXL2019/3</i> (Sheldrick, 2015b)
;
_computing_structure_solution
;
<i>SHELXT2018/2</i> (Sheldrick, 2015a)
;
_diffrn_ambient_temperature 298(2)
_diffrn_measured_fraction_theta_full 0.994
_diffrn_measured_fraction_theta_max 0.996
_diffrn_measurement_device_type 'Bruker D8 VENTURE diffractometer equipped with PHOTON II detector'
_diffrn_measurement_method '\w and \f scan'
_diffrn_radiation_source 'fine-focus sealed tube'
_diffrn_radiation_type MoK\a
_diffrn_radiation_wavelength 0.71073
_diffrn_reflns_av_R_equivalents 0.0515
_diffrn_reflns_av_unetI/netI 0.0259
_diffrn_reflns_limit_h_max 42
_diffrn_reflns_limit_h_min -42
_diffrn_reflns_limit_k_max 4
_diffrn_reflns_limit_k_min -6
_diffrn_reflns_limit_l_max 35
_diffrn_reflns_limit_l_min -35
_diffrn_reflns_number 32222
_diffrn_reflns_theta_full 25.242
_diffrn_reflns_theta_max 28.268
_diffrn_reflns_theta_min 3.179
_exptl_absorpt_coefficient_mu 0.267
_exptl_absorpt_correction_T_max 0.7457
_exptl_absorpt_correction_T_min 0.5803
_exptl_absorpt_correction_type multi-scan
_exptl_absorpt_process_details
;
(SADABS; Krause <i>et al.</i>,  2015)
;
_exptl_crystal_colour Brown
_exptl_crystal_density_diffrn 1.386
_exptl_crystal_description Block
_exptl_crystal_F_000 1360
_exptl_crystal_size_max 0.445
_exptl_crystal_size_mid 0.254
_exptl_crystal_size_min 0.103
_refine_diff_density_max 0.320
_refine_diff_density_min -0.270
_refine_ls_extinction_method none
_refine_ls_goodness_of_fit_ref 1.068
_refine_ls_hydrogen_treatment mixed
_refine_ls_matrix_type full
_refine_ls_number_parameters 215
_refine_ls_number_reflns 3867
_refine_ls_number_restraints 0
_refine_ls_restrained_S_all 1.068
_refine_ls_R_factor_all 0.0581
_refine_ls_R_factor_gt 0.0492
_refine_ls_shift/su_max 0.001
_refine_ls_shift/su_mean 0.000
_refine_ls_structure_factor_coef Fsqd
_refine_ls_weighting_details 'w=1/[\s^2^(Fo^2^)+(0.0564P)^2^+2.0701P] where P=(Fo^2^+2Fc^2^)/3'
_refine_ls_weighting_scheme calc
_refine_ls_wR_factor_gt 0.1253
_refine_ls_wR_factor_ref 0.1324
_reflns_number_gt 3259
_reflns_number_total 3867
_reflns_threshold_expression 'I > 2\s(I)'
_cod_data_source_file yz2065.cif
_cod_data_source_block I
_cod_depositor_comments 'Adding full bibliography for 2023452.cif.'
_cod_original_sg_symbol_H-M 'C 2/c'
_cod_database_code 2023452
_shelx_space_group_comment
;
The symmetry employed for this shelxl refinement is uniquely defined
by the following loop, which should always be used as a source of
symmetry information in preference to the above space-group names.
They are only intended as comments.
;
_shelx_estimated_absorpt_t_min 0.890
_shelx_estimated_absorpt_t_max 0.973

loop_
_space_group_symop_operation_xyz
'x, y, z'
'-x, y, -z+1/2'
'x+1/2, y+1/2, z'
'-x+1/2, y+1/2, -z+1/2'
'-x, -y, -z'
'x, -y, z-1/2'
'-x+1/2, -y+1/2, -z'
'x+1/2, -y+1/2, z-1/2'

loop_
_atom_site_type_symbol
_atom_site_label
_atom_site_fract_x
_atom_site_fract_y
_atom_site_fract_z
_atom_site_U_iso_or_equiv
_atom_site_adp_type
_atom_site_calc_flag
_atom_site_occupancy
_atom_site_disorder_assembly
_atom_site_disorder_group
C C1 0.12978(7) 0.8456(4) 0.41979(9) 0.0544(4) Uani d 1 . .
C C2 0.14422(8) 0.9256(4) 0.47956(10) 0.0612(5) Uani d 1 . .
H H2 0.125598 1.064179 0.483681 0.073 Uiso calc 1 . .
C C3 0.18687(8) 0.7917(4) 0.53169(9) 0.0570(4) Uani d 1 . .
H H3 0.198656 0.837253 0.572787 0.068 Uiso calc 1 . .
C C4 0.21223(6) 0.5831(4) 0.52099(7) 0.0452(4) Uani d 1 . .
C C5 0.31793(6) 0.3204(4) 0.66896(7) 0.0473(4) Uani d 1 . .
H H5 0.328952 0.194971 0.651841 0.057 Uiso calc 1 . .
C C6 0.34738(6) 0.3305(4) 0.73833(7) 0.0424(3) Uani d 1 . .
C C7 0.39076(6) 0.1498(4) 0.77521(7) 0.0469(4) Uani d 1 . .
H H7 0.400366 0.030334 0.755628 0.056 Uiso calc 1 . .
C C8 0.41951(6) 0.1486(4) 0.84109(7) 0.0448(3) Uani d 1 . .
C C9 0.40516(5) 0.3252(3) 0.87054(6) 0.0411(3) Uani d 1 . .
C C10 0.36127(6) 0.5033(3) 0.83331(7) 0.0397(3) Uani d 1 . .
C C11 0.33270(6) 0.5085(3) 0.76741(7) 0.0411(3) Uani d 1 . .
H H11 0.303949 0.630052 0.742856 0.049 Uiso calc 1 . .
C C12 0.30407(7) 0.8281(5) 0.83303(9) 0.0615(5) Uani d 1 . .
H H12A 0.301109 0.929493 0.862401 0.092 Uiso calc 1 . .
H H12B 0.305110 0.964118 0.806431 0.092 Uiso calc 1 . .
H H12C 0.274442 0.703171 0.806886 0.092 Uiso calc 1 . .
C C13 0.48434(8) -0.1772(5) 0.85738(12) 0.0732(6) Uani d 1 . .
H H13A 0.514242 -0.283563 0.891218 0.110 Uiso calc 1 . .
H H13B 0.458548 -0.308440 0.825325 0.110 Uiso calc 1 . .
H H13C 0.494847 -0.047217 0.838793 0.110 Uiso calc 1 . .
N N1 0.15369(6) 0.6503(4) 0.41076(7) 0.0542(4) Uani d 1 . .
N N2 0.19538(6) 0.5134(3) 0.46188(6) 0.0509(3) Uani d 1 . .
N N3 0.25458(6) 0.4304(4) 0.56743(6) 0.0515(4) Uani d 1 . .
N N4 0.27767(5) 0.4770(3) 0.63098(6) 0.0470(3) Uani d 1 . .
O O1 0.46277(5) -0.0183(3) 0.88222(6) 0.0642(4) Uani d 1 . .
O O2 0.43409(5) 0.3129(3) 0.93550(5) 0.0548(3) Uani d 1 . .
O O3 0.35056(4) 0.6626(3) 0.86749(5) 0.0550(3) Uani d 1 . .
O O4 0.44334(6) 0.7811(3) 1.00029(6) 0.0619(4) Uani d 1 . .
Cl Cl1 0.07736(2) 1.01427(14) 0.35124(3) 0.0811(2) Uani d 1 . .
H H2O 0.4312(9) 0.472(5) 0.9495(11) 0.072(7) Uiso d 1 . .
H H3N 0.2689(8) 0.304(4) 0.5582(9) 0.054(5) Uiso d 1 . .
H H4W 0.4738(12) 0.791(6) 1.0283(15) 0.100(10) Uiso d 1 . .
H H5W 0.4362(10) 0.937(6) 0.9796(13) 0.084(8) Uiso d 1 . .

loop_
_atom_site_aniso_label
_atom_site_aniso_U_11
_atom_site_aniso_U_22
_atom_site_aniso_U_33
_atom_site_aniso_U_12
_atom_site_aniso_U_13
_atom_site_aniso_U_23
C1 0.0465(8) 0.0610(10) 0.0545(9) -0.0077(8) 0.0300(8) 0.0089(8)
C2 0.0656(11) 0.0575(10) 0.0721(12) -0.0019(9) 0.0478(10) 0.0019(9)
C3 0.0697(11) 0.0578(10) 0.0532(9) -0.0107(9) 0.0425(9) -0.0058(8)
C4 0.0478(8) 0.0523(9) 0.0386(7) -0.0127(7) 0.0279(7) -0.0030(6)
C5 0.0485(8) 0.0610(10) 0.0361(7) -0.0106(7) 0.0277(7) -0.0088(7)
C6 0.0409(7) 0.0515(9) 0.0347(7) -0.0104(6) 0.0230(6) -0.0068(6)
C7 0.0444(8) 0.0545(9) 0.0436(8) -0.0056(7) 0.0278(7) -0.0133(7)
C8 0.0360(7) 0.0463(8) 0.0431(8) 0.0007(6) 0.0194(6) -0.0060(6)
C9 0.0371(7) 0.0455(8) 0.0311(7) -0.0007(6) 0.0158(6) -0.0040(6)
C10 0.0356(7) 0.0461(8) 0.0331(7) -0.0010(6) 0.0187(6) -0.0054(6)
C11 0.0350(7) 0.0492(8) 0.0320(7) -0.0006(6) 0.0168(6) -0.0008(6)
C12 0.0467(9) 0.0736(13) 0.0581(10) 0.0132(9) 0.0288(8) -0.0081(9)
C13 0.0618(11) 0.0681(13) 0.0876(15) 0.0153(10) 0.0444(11) -0.0102(11)
N1 0.0475(7) 0.0687(10) 0.0404(7) -0.0070(7) 0.0237(6) 0.0036(7)
N2 0.0504(7) 0.0645(9) 0.0357(6) -0.0045(6) 0.0251(6) -0.0007(6)
N3 0.0536(8) 0.0668(9) 0.0330(6) -0.0029(7) 0.0257(6) -0.0052(6)
N4 0.0499(7) 0.0603(8) 0.0323(6) -0.0128(6) 0.0258(6) -0.0063(6)
O1 0.0499(7) 0.0685(8) 0.0518(7) 0.0191(6) 0.0193(6) -0.0089(6)
O2 0.0540(7) 0.0569(7) 0.0317(5) 0.0128(6) 0.0148(5) -0.0027(5)
O3 0.0473(6) 0.0731(8) 0.0345(5) 0.0169(6) 0.0197(5) -0.0053(5)
O4 0.0582(8) 0.0642(9) 0.0379(6) -0.0048(7) 0.0161(6) -0.0042(6)
Cl1 0.0572(3) 0.0952(4) 0.0770(4) 0.0074(3) 0.0337(3) 0.0300(3)

loop_
_atom_type_symbol
_atom_type_description
_atom_type_scat_dispersion_real
_atom_type_scat_dispersion_imag
_atom_type_scat_source
C C 0.0033 0.0016 'International Tables Vol C Tables 4.2.6.8 and 6.1.1.4'
H H 0.0000 0.0000 'International Tables Vol C Tables 4.2.6.8 and 6.1.1.4'
N N 0.0061 0.0033 'International Tables Vol C Tables 4.2.6.8 and 6.1.1.4'
O O 0.0106 0.0060 'International Tables Vol C Tables 4.2.6.8 and 6.1.1.4'
Cl Cl 0.1484 0.1585 'International Tables Vol C Tables 4.2.6.8 and 6.1.1.4'

loop_
_geom_angle_atom_site_label_1
_geom_angle_atom_site_label_2
_geom_angle_atom_site_label_3
_geom_angle_site_symmetry_1
_geom_angle_site_symmetry_3
_geom_angle
_geom_angle_publ_flag
N1 C1 C2 . . 124.38(17) ?
N1 C1 Cl1 . . 115.54(14) ?
C2 C1 Cl1 . . 120.07(16) ?
C3 C2 C1 . . 117.16(18) ?
C3 C2 H2 . . 121.4 ?
C1 C2 H2 . . 121.4 ?
C2 C3 C4 . . 117.59(17) ?
C2 C3 H3 . . 121.2 ?
C4 C3 H3 . . 121.2 ?
N2 C4 N3 . . 113.48(16) ?
N2 C4 C3 . . 121.83(16) ?
N3 C4 C3 . . 124.68(15) ?
N4 C5 C6 . . 122.62(15) ?
N4 C5 H5 . . 118.7 ?
C6 C5 H5 . . 118.7 ?
C11 C6 C7 . . 120.26(13) ?
C11 C6 C5 . . 122.03(15) ?
C7 C6 C5 . . 117.69(14) ?
C8 C7 C6 . . 119.86(14) ?
C8 C7 H7 . . 120.1 ?
C6 C7 H7 . . 120.1 ?
O1 C8 C7 . . 125.21(14) ?
O1 C8 C9 . . 114.48(13) ?
C7 C8 C9 . . 120.32(14) ?
O2 C9 C8 . . 118.24(13) ?
O2 C9 C10 . . 122.15(13) ?
C8 C9 C10 . . 119.59(13) ?
O3 C10 C11 . . 125.35(13) ?
O3 C10 C9 . . 114.20(12) ?
C11 C10 C9 . . 120.45(13) ?
C10 C11 C6 . . 119.51(14) ?
C10 C11 H11 . . 120.2 ?
C6 C11 H11 . . 120.2 ?
O3 C12 H12A . . 109.5 ?
O3 C12 H12B . . 109.5 ?
H12A C12 H12B . . 109.5 ?
O3 C12 H12C . . 109.5 ?
H12A C12 H12C . . 109.5 ?
H12B C12 H12C . . 109.5 ?
O1 C13 H13A . . 109.5 ?
O1 C13 H13B . . 109.5 ?
H13A C13 H13B . . 109.5 ?
O1 C13 H13C . . 109.5 ?
H13A C13 H13C . . 109.5 ?
H13B C13 H13C . . 109.5 ?
C1 N1 N2 . . 118.93(15) ?
C4 N2 N1 . . 120.08(15) ?
C4 N3 N4 . . 121.38(15) y
C4 N3 H3N . . 121.0(13) ?
N4 N3 H3N . . 117.6(13) ?
C5 N4 N3 . . 113.84(14) y
C8 O1 C13 . . 118.39(15) ?
C9 O2 H2O . . 109.7(16) ?
C10 O3 C12 . . 117.64(12) ?
H4W O4 H5W . . 104(3) ?

loop_
_geom_bond_atom_site_label_1
_geom_bond_atom_site_label_2
_geom_bond_site_symmetry_2
_geom_bond_distance
_geom_bond_publ_flag
C1 N1 . 1.302(2) ?
C1 C2 . 1.397(3) ?
C1 Cl1 . 1.7374(19) ?
C2 C3 . 1.366(3) ?
C2 H2 . 0.9300 ?
C3 C4 . 1.402(3) ?
C3 H3 . 0.9300 ?
C4 N2 . 1.343(2) ?
C4 N3 . 1.353(2) y
C5 N4 . 1.278(2) y
C5 C6 . 1.463(2) ?
C5 H5 . 0.9300 ?
C6 C11 . 1.392(2) ?
C6 C7 . 1.396(2) ?
C7 C8 . 1.386(2) ?
C7 H7 . 0.9300 ?
C8 O1 . 1.3706(19) ?
C8 C9 . 1.388(2) ?
C9 O2 . 1.3664(17) ?
C9 C10 . 1.399(2) ?
C10 O3 . 1.3636(18) ?
C10 C11 . 1.3874(19) ?
C11 H11 . 0.9300 ?
C12 O3 . 1.415(2) ?
C12 H12A . 0.9600 ?
C12 H12B . 0.9600 ?
C12 H12C . 0.9600 ?
C13 O1 . 1.418(2) ?
C13 H13A . 0.9600 ?
C13 H13B . 0.9600 ?
C13 H13C . 0.9600 ?
N1 N2 . 1.350(2) y
N3 N4 . 1.3769(17) y
N3 H3N . 0.87(2) ?
O2 H2O . 0.85(2) ?
O4 H4W . 0.79(3) ?
O4 H5W . 0.85(3) ?

loop_
_geom_hbond_atom_site_label_D
_geom_hbond_atom_site_label_H
_geom_hbond_atom_site_label_A
_geom_hbond_site_symmetry_A
_geom_hbond_distance_DH
_geom_hbond_distance_HA
_geom_hbond_distance_DA
_geom_hbond_angle_DHA
_geom_hbond_publ_flag
C5 H5 N1 7_556 0.93 2.60 3.519(2) 171.9 yes
C12 H12A N4 4_556 0.96 2.66 3.369(2) 131.5 yes
O2 H2O O4 . 0.85(2) 1.84(2) 2.668(2) 164(2) yes
N3 H3N N2 7_556 0.87(2) 2.12(2) 2.993(2) 178.3(18) yes
O4 H4W O1 5_667 0.79(3) 2.23(3) 2.9254(19) 146(3) yes
O4 H4W O2 5_667 0.79(3) 2.55(3) 3.239(2) 147(3) yes
O4 H5W O2 1_565 0.85(3) 2.08(3) 2.914(2) 169(3) yes
C12 H12B Cg(C6--C11) 1_545 0.96 2.87 3.6710(10) 142 yes
C13 H13B Cg(C6--C11) 1_565 0.96 2.90 3.6660(10) 138 yes

loop_
_geom_torsion_atom_site_label_1
_geom_torsion_atom_site_label_2
_geom_torsion_atom_site_label_3
_geom_torsion_atom_site_label_4
_geom_torsion_site_symmetry_1
_geom_torsion_site_symmetry_2
_geom_torsion_site_symmetry_3
_geom_torsion_site_symmetry_4
_geom_torsion
_geom_torsion_publ_flag
N1 C1 C2 C3 . . . . 1.1(3) ?
Cl1 C1 C2 C3 . . . . -177.81(14) ?
C1 C2 C3 C4 . . . . -0.7(3) ?
C2 C3 C4 N2 . . . . -0.6(3) ?
C2 C3 C4 N3 . . . . -179.46(17) ?
N4 C5 C6 C11 . . . . 1.3(2) y
N4 C5 C6 C7 . . . . -179.98(15) ?
C11 C6 C7 C8 . . . . -0.3(2) ?
C5 C6 C7 C8 . . . . -179.12(15) ?
C6 C7 C8 O1 . . . . -179.85(15) ?
C6 C7 C8 C9 . . . . 0.4(2) ?
O1 C8 C9 O2 . . . . -1.0(2) ?
C7 C8 C9 O2 . . . . 178.82(15) ?
O1 C8 C9 C10 . . . . -179.37(15) ?
C7 C8 C9 C10 . . . . 0.4(2) ?
O2 C9 C10 O3 . . . . 0.5(2) ?
C8 C9 C10 O3 . . . . 178.88(15) ?
O2 C9 C10 C11 . . . . -179.61(14) ?
C8 C9 C10 C11 . . . . -1.3(2) ?
O3 C10 C11 C6 . . . . -178.86(15) ?
C9 C10 C11 C6 . . . . 1.3(2) ?
C7 C6 C11 C10 . . . . -0.5(2) ?
C5 C6 C11 C10 . . . . 178.22(14) ?
C2 C1 N1 N2 . . . . -0.1(3) ?
Cl1 C1 N1 N2 . . . . 178.86(12) ?
N3 C4 N2 N1 . . . . -179.38(14) ?
C3 C4 N2 N1 . . . . 1.6(2) ?
C1 N1 N2 C4 . . . . -1.3(2) ?
N2 C4 N3 N4 . . . . 178.88(14) ?
C3 C4 N3 N4 . . . . -2.2(3) y
C6 C5 N4 N3 . . . . -178.31(14) y
C4 N3 N4 C5 . . . . -178.52(15) y
C7 C8 O1 C13 . . . . 8.3(3) y
C9 C8 O1 C13 . . . . -171.94(17) ?
C11 C10 O3 C12 . . . . 5.9(3) y
C9 C10 O3 C12 . . . . -174.30(16) ?
